data_1556795
loop_
_publ_author_name
'Aaker\"oy, Christer B'
'Spartz, Christine L.'
'Dembowski, Sean'
'Dwyre, Savannah'
'Desper, John'

_publ_section_title
;
 A systematic structural study of halogen bonding versus hydrogen bonding
 within competitive supramolecular systems.
;
_journal_issue 'Pt 5'
_journal_name_full IUCrJ
_journal_page_first 498
_journal_page_last 510
_journal_paper_doi 10.1107/S2052252515010854
_journal_volume 2
_journal_year 2015
_chemical_formula_moiety
;
(C12 H12 N2) (C7 H5 Br O2)2
;
_chemical_formula_sum 'C26 H22 Br2 N2 O4'
_chemical_formula_weight 586.28
_chemical_name_systematic
;
SD-1--27-6--5 1,2-bis(4-pyridyl)ethane, (4-Br-PhCOOH)2
;
_space_group_IT_number 2
_space_group_name_Hall '-P 1'
_space_group_name_H-M_alt 'P -1'
_symmetry_cell_setting triclinic
_symmetry_space_group_name_H-M 'P -1'
_atom_sites_solution_hydrogens geom
_atom_sites_solution_primary direct
_atom_sites_solution_secondary difmap
_audit_creation_method SHELXL-97
_cell_angle_alpha 93.434(2)
_cell_angle_beta 94.022(2)
_cell_angle_gamma 103.373(2)
_cell_formula_units_Z 1
_cell_length_a 7.1108(4)
_cell_length_b 7.4624(4)
_cell_length_c 11.2299(6)
_cell_measurement_reflns_used 6775
_cell_measurement_temperature 120(2)
_cell_measurement_theta_max 32.94
_cell_measurement_theta_min 2.81
_cell_volume 576.53(5)
_computing_cell_refinement 'Bruker SAINT'
_computing_data_collection 'Bruker APEX2'
_computing_data_reduction 'Bruker SAINT'
_computing_molecular_graphics 'Bruker SHELXTL'
_computing_publication_material 'Bruker SHELXTL'
_computing_structure_refinement 'SHELXL-97 (Sheldrick, 2008)'
_computing_structure_solution 'SHELXS-97 (Sheldrick, 2008)'
_diffrn_ambient_temperature 120(2)
_diffrn_measured_fraction_theta_full 0.969
_diffrn_measured_fraction_theta_max 0.942
_diffrn_measurement_device_type 'Bruker APEX-II CCD'
_diffrn_measurement_method '\f and \w scans'
_diffrn_radiation_monochromator graphite
_diffrn_radiation_source 'fine-focus sealed tube'
_diffrn_radiation_type MoK\a
_diffrn_radiation_wavelength 0.71073
_diffrn_reflns_av_R_equivalents 0.0349
_diffrn_reflns_av_sigmaI/netI 0.0387
_diffrn_reflns_limit_h_max 10
_diffrn_reflns_limit_h_min -10
_diffrn_reflns_limit_k_max 11
_diffrn_reflns_limit_k_min -11
_diffrn_reflns_limit_l_max 16
_diffrn_reflns_limit_l_min -16
_diffrn_reflns_number 13290
_diffrn_reflns_theta_full 32.50
_diffrn_reflns_theta_max 33.16
_diffrn_reflns_theta_min 1.82
_exptl_absorpt_coefficient_mu 3.553
_exptl_absorpt_correction_T_max 0.8151
_exptl_absorpt_correction_T_min 0.3780
_exptl_absorpt_correction_type multi-scan
_exptl_absorpt_process_details SADABS
_exptl_crystal_colour colourless
_exptl_crystal_density_diffrn 1.689
_exptl_crystal_density_method 'not measured'
_exptl_crystal_description plate
_exptl_crystal_F_000 294
_exptl_crystal_size_max 0.34
_exptl_crystal_size_mid 0.22
_exptl_crystal_size_min 0.06
_refine_diff_density_max 0.771
_refine_diff_density_min -1.014
_refine_diff_density_rms 0.112
_refine_ls_extinction_method none
_refine_ls_goodness_of_fit_ref 1.021
_refine_ls_hydrogen_treatment mixed
_refine_ls_matrix_type full
_refine_ls_number_parameters 157
_refine_ls_number_reflns 4144
_refine_ls_number_restraints 0
_refine_ls_restrained_S_all 1.021
_refine_ls_R_factor_all 0.0529
_refine_ls_R_factor_gt 0.0388
_refine_ls_shift/su_max 0.002
_refine_ls_shift/su_mean 0.000
_refine_ls_structure_factor_coef Fsqd
_refine_ls_weighting_details 'calc w=1/[\s^2^(Fo^2^)+(0.0650P)^2^+0.2000P] where P=(Fo^2^+2Fc^2^)/3'
_refine_ls_weighting_scheme calc
_refine_ls_wR_factor_gt 0.0986
_refine_ls_wR_factor_ref 0.1065
_reflns_number_gt 3417
_reflns_number_total 4144
_reflns_threshold_expression >2sigma(I)
_cod_data_source_file lc5065.cif
_cod_data_source_block BrCO11
_cod_depositor_comments
;
The following automatic conversions were performed:

data item '_symmetry_cell_setting' value 'Triclinic' was changed to
'triclinic' in accordance with the
/home/saulius/struct/COD-crude-data/automatic-downloads/DataCite-retrospective/IUCr/depositions/lib/dictionaries/cif_core.dic
dictionary named 'cif_core.dic' version 2.4.2 last updated on
2011-04-26.

Automatic conversion script
Id: cif_fix_values 7556 2019-12-06 15:28:31Z antanas 
;
_cod_original_sg_symbol_H-M P-1
_cod_database_code 1556795
_publcif_datablock.id {ea6a6c31-9d2a-4fe2-8628-1fdb90ffe50b}

loop_
_symmetry_equiv_pos_as_xyz
'x, y, z'
'-x, -y, -z'

loop_
_atom_site_label
_atom_site_type_symbol
_atom_site_fract_x
_atom_site_fract_y
_atom_site_fract_z
_atom_site_U_iso_or_equiv
_atom_site_adp_type
_atom_site_occupancy
_atom_site_symmetry_multiplicity
_atom_site_calc_flag
_atom_site_refinement_flags
N11 N 0.2019(3) 0.9603(2) 0.36740(17) 0.0222(3) Uani 1 1 d .
C12 C 0.3794(3) 0.9729(3) 0.3303(2) 0.0229(4) Uani 1 1 d .
H12 H 0.4292 1.0683 0.2806 0.027 Uiso 1 1 calc R
C13 C 0.4924(3) 0.8527(3) 0.36146(19) 0.0207(4) Uani 1 1 d .
H13 H 0.6174 0.8661 0.3332 0.025 Uiso 1 1 calc R
C14 C 0.4231(3) 0.7114(3) 0.43455(18) 0.0192(3) Uani 1 1 d .
C15 C 0.2396(3) 0.6999(3) 0.47291(19) 0.0220(4) Uani 1 1 d .
H15 H 0.1863 0.6067 0.5233 0.026 Uiso 1 1 calc R
C16 C 0.1345(3) 0.8254(3) 0.4371(2) 0.0234(4) Uani 1 1 d .
H16 H 0.0087 0.8149 0.4636 0.028 Uiso 1 1 calc R
C17 C 0.5495(3) 0.5830(3) 0.46874(19) 0.0209(4) Uani 1 1 d .
H17A H 0.6624 0.6542 0.5219 0.025 Uiso 1 1 calc R
H17B H 0.5996 0.5385 0.3953 0.025 Uiso 1 1 calc R
Br1 Br -0.34658(3) 1.87116(3) 0.04548(2) 0.02855(9) Uani 1 1 d .
C21 C -0.0148(3) 1.4482(3) 0.18747(17) 0.0179(3) Uani 1 1 d .
C27 C 0.0972(3) 1.3182(3) 0.23586(18) 0.0189(3) Uani 1 1 d .
O21 O -0.0107(2) 1.1762(2) 0.28247(16) 0.0276(3) Uani 1 1 d .
H21 H 0.053(5) 1.102(5) 0.306(3) 0.033 Uiso 1 1 d .
O22 O 0.2719(2) 1.3448(2) 0.23445(16) 0.0282(3) Uani 1 1 d .
C22 C 0.0858(3) 1.6105(3) 0.14412(19) 0.0208(4) Uani 1 1 d .
H22 H 0.2230 1.6349 0.1440 0.025 Uiso 1 1 calc R
C23 C -0.0119(3) 1.7364(3) 0.10132(19) 0.0222(4) Uani 1 1 d .
H23 H 0.0567 1.8477 0.0721 0.027 Uiso 1 1 calc R
C24 C -0.2122(3) 1.6972(3) 0.10176(19) 0.0205(4) Uani 1 1 d .
C25 C -0.3165(3) 1.5356(3) 0.1423(2) 0.0232(4) Uani 1 1 d .
H25 H -0.4539 1.5106 0.1408 0.028 Uiso 1 1 calc R
C26 C -0.2160(3) 1.4107(3) 0.1853(2) 0.0218(4) Uani 1 1 d .
H26 H -0.2851 1.2988 0.2135 0.026 Uiso 1 1 calc R

loop_
_atom_site_aniso_label
_atom_site_aniso_U_11
_atom_site_aniso_U_22
_atom_site_aniso_U_33
_atom_site_aniso_U_23
_atom_site_aniso_U_13
_atom_site_aniso_U_12
N11 0.0224(8) 0.0167(7) 0.0287(9) 0.0030(6) -0.0003(6) 0.0073(6)
C12 0.0240(9) 0.0175(8) 0.0283(10) 0.0051(7) 0.0012(7) 0.0065(7)
C13 0.0197(8) 0.0169(8) 0.0262(10) 0.0030(7) 0.0023(7) 0.0054(6)
C14 0.0185(8) 0.0155(8) 0.0240(9) 0.0014(7) -0.0014(6) 0.0059(6)
C15 0.0204(8) 0.0194(8) 0.0277(10) 0.0056(7) 0.0024(7) 0.0067(7)
C16 0.0197(8) 0.0206(9) 0.0316(11) 0.0034(8) 0.0019(7) 0.0080(7)
C17 0.0177(8) 0.0184(8) 0.0284(10) 0.0045(7) 0.0012(7) 0.0074(6)
Br1 0.02723(12) 0.02552(12) 0.03712(15) 0.01073(9) 0.00177(8) 0.01302(8)
C21 0.0169(8) 0.0176(8) 0.0195(9) 0.0011(6) 0.0008(6) 0.0051(6)
C27 0.0190(8) 0.0173(8) 0.0207(9) 0.0020(7) 0.0002(6) 0.0052(6)
O21 0.0198(7) 0.0236(7) 0.0432(9) 0.0155(7) 0.0050(6) 0.0090(6)
O22 0.0181(7) 0.0273(8) 0.0411(9) 0.0094(7) 0.0018(6) 0.0075(6)
C22 0.0159(8) 0.0201(8) 0.0257(10) 0.0031(7) 0.0002(6) 0.0032(6)
C23 0.0206(8) 0.0192(8) 0.0262(10) 0.0055(7) 0.0009(7) 0.0030(7)
C24 0.0193(8) 0.0197(8) 0.0246(9) 0.0051(7) 0.0013(7) 0.0081(7)
C25 0.0158(8) 0.0224(9) 0.0323(11) 0.0066(8) 0.0023(7) 0.0051(7)
C26 0.0170(8) 0.0188(8) 0.0302(10) 0.0061(7) 0.0027(7) 0.0043(6)

loop_
_atom_type_symbol
_atom_type_description
_atom_type_scat_dispersion_real
_atom_type_scat_dispersion_imag
_atom_type_scat_source
C C 0.0033 0.0016 'International Tables Vol C Tables 4.2.6.8 and 6.1.1.4'
H H 0.0000 0.0000 'International Tables Vol C Tables 4.2.6.8 and 6.1.1.4'
N N 0.0061 0.0033 'International Tables Vol C Tables 4.2.6.8 and 6.1.1.4'
O O 0.0106 0.0060 'International Tables Vol C Tables 4.2.6.8 and 6.1.1.4'
Br Br -0.2901 2.4595 'International Tables Vol C Tables 4.2.6.8 and 6.1.1.4'

loop_
_geom_angle_atom_site_label_1
_geom_angle_atom_site_label_2
_geom_angle_atom_site_label_3
_geom_angle
_geom_angle_site_symmetry_1
_geom_angle_site_symmetry_3
C16 N11 C12 117.79(18) . .
N11 C12 C13 122.58(19) . .
N11 C12 H12 118.7 . .
C13 C12 H12 118.7 . .
C12 C13 C14 119.98(18) . .
C12 C13 H13 120.0 . .
C14 C13 H13 120.0 . .
C15 C14 C13 117.03(17) . .
C15 C14 C17 123.78(18) . .
C13 C14 C17 119.18(17) . .
C16 C15 C14 119.52(19) . .
C16 C15 H15 120.2 . .
C14 C15 H15 120.2 . .
N11 C16 C15 123.10(19) . .
N11 C16 H16 118.5 . .
C15 C16 H16 118.5 . .
C14 C17 C17 115.1(2) . 2_666
C14 C17 H17A 108.5 . .
C17 C17 H17A 108.5 2_666 .
C14 C17 H17B 108.5 . .
C17 C17 H17B 108.5 2_666 .
H17A C17 H17B 107.5 . .
C26 C21 C22 119.69(18) . .
C26 C21 C27 121.56(17) . .
C22 C21 C27 118.75(17) . .
O22 C27 O21 123.69(18) . .
O22 C27 C21 122.62(18) . .
O21 C27 C21 113.68(16) . .
C27 O21 H21 112(2) . .
C23 C22 C21 120.55(18) . .
C23 C22 H22 119.7 . .
C21 C22 H22 119.7 . .
C22 C23 C24 118.67(18) . .
C22 C23 H23 120.7 . .
C24 C23 H23 120.7 . .
C25 C24 C23 122.08(18) . .
C25 C24 Br1 119.08(14) . .
C23 C24 Br1 118.83(15) . .
C24 C25 C26 118.53(18) . .
C24 C25 H25 120.7 . .
C26 C25 H25 120.7 . .
C25 C26 C21 120.45(18) . .
C25 C26 H26 119.8 . .
C21 C26 H26 119.8 . .

loop_
_geom_bond_atom_site_label_1
_geom_bond_atom_site_label_2
_geom_bond_distance
_geom_bond_site_symmetry_2
N11 C16 1.334(3) .
N11 C12 1.341(3) .
C12 C13 1.380(3) .
C12 H12 0.9500 .
C13 C14 1.396(3) .
C13 H13 0.9500 .
C14 C15 1.388(3) .
C14 C17 1.506(3) .
C15 C16 1.387(3) .
C15 H15 0.9500 .
C16 H16 0.9500 .
C17 C17 1.515(4) 2_666
C17 H17A 0.9900 .
C17 H17B 0.9900 .
Br1 C24 1.8934(19) .
C21 C26 1.391(3) .
C21 C22 1.391(3) .
C21 C27 1.493(3) .
C27 O22 1.213(2) .
C27 O21 1.316(2) .
O21 H21 0.83(4) .
C22 C23 1.381(3) .
C22 H22 0.9500 .
C23 C24 1.387(3) .
C23 H23 0.9500 .
C24 C25 1.382(3) .
C25 C26 1.388(3) .
C25 H25 0.9500 .
C26 H26 0.9500 .

loop_
_geom_hbond_atom_site_label_D
_geom_hbond_atom_site_label_H
_geom_hbond_atom_site_label_A
_geom_hbond_distance_DH
_geom_hbond_distance_HA
_geom_hbond_distance_DA
_geom_hbond_angle_DHA
O21 H21 N11 0.83(4) 1.80(4) 2.626(2) 174(3)

loop_
_geom_torsion_atom_site_label_1
_geom_torsion_atom_site_label_2
_geom_torsion_atom_site_label_3
_geom_torsion_atom_site_label_4
_geom_torsion
_geom_torsion_site_symmetry_4
C16 N11 C12 C13 0.0(3) .
N11 C12 C13 C14 -0.1(3) .
C12 C13 C14 C15 -0.1(3) .
C12 C13 C14 C17 -179.29(19) .
C13 C14 C15 C16 0.5(3) .
C17 C14 C15 C16 179.58(19) .
C12 N11 C16 C15 0.3(3) .
C14 C15 C16 N11 -0.6(3) .
C15 C14 C17 C17 10.2(3) 2_666
C13 C14 C17 C17 -170.7(2) 2_666
C26 C21 C27 O22 177.2(2) .
C22 C21 C27 O22 -3.1(3) .
C26 C21 C27 O21 -4.5(3) .
C22 C21 C27 O21 175.25(19) .
C26 C21 C22 C23 1.4(3) .
C27 C21 C22 C23 -178.41(19) .
C21 C22 C23 C24 -0.4(3) .
C22 C23 C24 C25 -0.7(3) .
C22 C23 C24 Br1 179.03(16) .
C23 C24 C25 C26 0.9(3) .
Br1 C24 C25 C26 -178.87(16) .
C24 C25 C26 C21 0.1(3) .
C22 C21 C26 C25 -1.2(3) .
C27 C21 C26 C25 178.57(19) .
